data_4061073
loop_
_publ_author_name
'Djukic, Jean-Pierre'
'Berger, Alexsandro'
'Duquenne, Manon'
'Pfeffer, Michel'
'de Cian, Andr\'e'
'Kyritsakas-Gruber, Nathalie'
'Vachon, J\'er\^ome'
'Lacour, J\'er\^ome'

_publ_section_title
;
 Syntheses of Nonracemic Ortho-Mercurated and Ortho-Ruthenated Complexes
 of 2-[Tricarbonyl(\h6-phenyl)chromium]pyridine
;
_journal_coden_ASTM ORGND7
_journal_issue 24
_journal_name_full Organometallics
_journal_page_first 5757
_journal_page_last 5767
_journal_paper_doi 10.1021/om0494667
_journal_volume 23
_journal_year 2004
_chemical_formula_moiety 'C14 H8 Cl Cr Hg N O3'
_chemical_formula_sum 'C14 H8 Cl Cr Hg N O3'
_chemical_formula_weight 526.26
_space_group_IT_number 4
_symmetry_cell_setting monoclinic
_symmetry_space_group_name_Hall 'P 2yb'
_symmetry_space_group_name_H-M 'P 1 21 1'
_cell_angle_alpha 90
_cell_angle_beta 98.381(5)
_cell_angle_gamma 90
_cell_formula_units_Z 2
_cell_length_a 7.4678(3)
_cell_length_b 7.4018(4)
_cell_length_c 13.1418(5)
_cell_measurement_temperature 173
_cell_volume 718.66(6)
_diffrn_ambient_temperature 173
_exptl_crystal_density_diffrn 2.43
_cod_original_sg_symbol_Hall ' P 2yb'
_cod_original_sg_symbol_H-M 'P 21'
_cod_database_code 4061073

loop_
_symmetry_equiv_pos_as_xyz
x,y,z
-x,1/2+y,-z

loop_
_atom_site_label
_atom_site_fract_x
_atom_site_fract_y
_atom_site_fract_z
_atom_site_U_iso_or_equiv
_atom_site_adp_type
_atom_site_calc_flag
_atom_site_calc_attached_atom
_atom_site_type_symbol
HG 0.16500(2) 0.2513 0.43871(1) 0.0257 Uani ? ? Hg
CR 0.3882(1) 0.5225(1) 0.24040(6) 0.0205(4) Uani ? ? Cr
CL -0.0501(2) 0.2075(2) 0.5458(1) 0.0402(8) Uani ? ? Cl
C1 0.1415(7) 0.5601(8) 0.2155(4) 0.026(3) Uani ? ? C
O1 -0.0153(6) 0.5744(7) 0.1954(4) 0.039(2) Uani ? ? O
C2 0.4273(8) 0.737(1) 0.3142(4) 0.031(3) Uani ? ? C
O2 0.4564(8) 0.8710(7) 0.3590(4) 0.047(3) Uani ? ? O
C3 0.4063(8) 0.6520(9) 0.1236(4) 0.030(3) Uani ? ? C
O3 0.4166(6) 0.737(1) 0.0492(3) 0.046(2) Uani ? ? O
N 0.0385(7) 0.1028(8) 0.2672(4) 0.030(2) Uani ? ? N
C4 -0.1154(8) 0.016(1) 0.2387(5) 0.036(3) Uani ? ? C
C5 -0.1610(9) -0.046(1) 0.1380(6) 0.038(4) Uani ? ? C
C6 -0.0430(9) -0.018(1) 0.0687(5) 0.039(4) Uani ? ? C
C7 0.1178(9) 0.069(1) 0.0997(5) 0.033(3) Uani ? ? C
C8 0.1563(8) 0.1295(8) 0.2007(4) 0.024(3) Uani ? ? C
C9 0.3296(6) 0.2284(8) 0.2412(4) 0.024(2) Uani ? ? C
C10 0.3634(7) 0.2916(8) 0.3461(3) 0.023(3) Uani ? ? C
C11 0.5236(8) 0.384(1) 0.3792(4) 0.029(3) Uani ? ? C
C12 0.6548(8) 0.417(1) 0.3132(4) 0.028(3) Uani ? ? C
C13 0.6180(8) 0.3563(9) 0.2115(5) 0.033(3) Uani ? ? C
C14 0.4608(6) 0.261(1) 0.1769(3) 0.029(2) Uani ? ? C
H1 -0.1956 -0.0046 0.2873 0.0493 Uiso calc C4 H
H2 -0.2728 -0.1058 0.1176 0.0533 Uiso calc C5 H
H3 -0.0724 -0.0597 -0.0001 0.0540 Uiso calc C6 H
H4 0.2016 0.0875 0.0528 0.0431 Uiso calc C7 H
H5 0.5461 0.4258 0.4481 0.0382 Uiso calc C11 H
H6 0.7644 0.4785 0.3374 0.0384 Uiso calc C12 H
H7 0.7018 0.3809 0.1654 0.0416 Uiso calc C13 H
H8 0.4417 0.2161 0.1084 0.0377 Uiso calc C14 H

loop_
_atom_site_aniso_label
_atom_site_aniso_U_11
_atom_site_aniso_U_22
_atom_site_aniso_U_33
_atom_site_aniso_U_12
_atom_site_aniso_U_13
_atom_site_aniso_U_23
_atom_site_aniso_type_symbol
HG 0.0274 0.03128(9) 0.01971(7) 0.0009(1) 0.00866(6) 0.0038(1) Hg
CR 0.0185(4) 0.0258(4) 0.0180(3) -0.0023(4) 0.0065(3) -0.0001(4) Cr
CL 0.0419(7) 0.048(1) 0.0323(6) -0.0020(7) 0.0207(5) 0.0040(6) Cl
C1 0.021(2) 0.025(3) 0.032(3) -0.002(2) 0.008(2) -0.000(2) C
O1 0.025(2) 0.041(3) 0.056(3) 0.006(2) 0.008(2) 0.012(2) O
C2 0.044(3) 0.040(3) 0.017(2) -0.002(4) 0.007(2) -0.007(3) C
O2 0.067(3) 0.035(3) 0.044(2) -0.000(2) 0.013(2) -0.013(2) O
C3 0.025(3) 0.041(4) 0.027(3) -0.008(3) 0.008(2) -0.000(3) C
O3 0.047(2) 0.070(3) 0.030(2) -0.008(3) 0.011(2) 0.019(3) O
N 0.025(2) 0.030(3) 0.036(2) -0.005(2) 0.007(2) -0.002(2) N
C4 0.028(3) 0.036(4) 0.048(3) 0.000(3) -0.000(3) 0.005(3) C
C5 0.035(3) 0.031(4) 0.053(4) 0.001(3) -0.009(3) 0.002(3) C
C6 0.050(4) 0.042(4) 0.027(3) -0.004(4) -0.012(3) -0.006(3) C
C7 0.037(3) 0.033(3) 0.029(3) -0.004(3) 0.004(3) -0.001(3) C
C8 0.028(3) 0.019(3) 0.028(3) 0.000(2) 0.005(2) -0.000(2) C
C9 0.022(2) 0.027(3) 0.023(2) 0.003(2) 0.007(2) 0.002(2) C
C10 0.019(2) 0.032(4) 0.019(2) 0.002(2) 0.005(2) 0.002(2) C
C11 0.024(3) 0.036(3) 0.028(3) 0.001(3) 0.004(2) 0.002(3) C
C12 0.020(2) 0.037(3) 0.030(3) 0.001(3) 0.000(2) 0.002(3) C
C13 0.028(3) 0.035(4) 0.038(3) 0.006(3) 0.018(2) -0.001(3) C
C14 0.030(2) 0.036(3) 0.023(2) 0.010(4) 0.010(2) 0.002(4) C

loop_
_geom_bond_atom_site_label_1
_geom_bond_atom_site_label_2
_geom_bond_distance
_geom_bond_site_symmetry_1
_geom_bond_site_symmetry_2
_geom_bond_publ_flag
HG CL 2.3070 . . ?
HG N 2.5617 . . ?
HG C10 2.0711 . . ?
CR C1 1.845(6) . . ?
CR C2 1.86(1) . . ?
CR C3 1.831(7) . . ?
CR C9 2.221(7) . . ?
CR C10 2.227(6) . . ?
CR C11 2.206(6) . . ?
CR C12 2.221(6) . . ?
CR C13 2.189(6) . . ?
CR C14 2.21(1) . . ?
C1 O1 1.167(7) . . ?
C2 O2 1.16(1) . . ?
C3 O3 1.174(9) . . ?
N C4 1.322(9) . . ?
N C8 1.342(8) . . ?
C4 C5 1.39(1) . . ?
C5 C6 1.37(1) . . ?
C6 C7 1.37(1) . . ?
C7 C8 1.391(9) . . ?
C8 C9 1.514(9) . . ?
C9 C10 1.444(8) . . ?
C9 C14 1.404(7) . . ?
C10 C11 1.390(9) . . ?
C11 C12 1.422(9) . . ?
C12 C13 1.398(9) . . ?
C13 C14 1.39(1) . . ?
